data_7009180
loop_
_publ_author_name
'Dawson, David M.'
'Walker, Dennis A.'
'Thornton-Pett, Mark'
'Bochmann, Manfred'

_publ_section_title
;
 Synthesis and reactivity of sterically hindered iminopyrrolato
 complexes of zirconium, iron, cobalt and nickel
;
_journal_issue 4
_journal_name_full 'Journal of the Chemical Society, Dalton Transactions'
_journal_page_first 459
_journal_paper_doi 10.1039/a909125d
_journal_year 2000
_chemical_formula_sum 'C32 H44 N3 O0.5'
_chemical_formula_weight 478.70
_chemical_name_systematic
; 
 ? 
;
_space_group_IT_number 14
_symmetry_cell_setting monoclinic
_symmetry_space_group_name_Hall '-P 2yn'
_symmetry_space_group_name_H-M 'P 1 21/n 1'
_atom_sites_solution_hydrogens geom
_atom_sites_solution_primary direct
_atom_sites_solution_secondary difmap
_audit_creation_method SHELXL-97
_cell_angle_alpha 90.00
_cell_angle_beta 91.7080(14)
_cell_angle_gamma 90.00
_cell_formula_units_Z 4
_cell_length_a 6.07990(10)
_cell_length_b 18.1845(5)
_cell_length_c 27.3900(7)
_cell_measurement_temperature 190(2)
_cell_volume 3026.89(12)
_computing_cell_refinement 'DENZO-SMN (Otwinowski & Minor, 1996)'
_computing_data_collection 'KCCD (Nonius, 1997)'
_computing_data_reduction 'DENZO-SMN (Otwinowski & Minor, 1996)'
_computing_molecular_graphics 'ORTEX (McArdle, 1995)'
_computing_publication_material 'local program'
_computing_structure_refinement 'SHELXL-97 (Sheldrick, 1997)'
_computing_structure_solution 'SHELXS-97 (Sheldrick, 1990)'
_diffrn_ambient_temperature 190(2)
_diffrn_detector_area_resol_mean 9.091
_diffrn_measured_fraction_theta_full 0.989
_diffrn_measured_fraction_theta_max 0.989
_diffrn_measurement_device_type 'Nonius KappaCCD area detector diffractometer'
_diffrn_measurement_method
;
   Detector set at 30mm from sample with different 2theta offsets 
   1 degree phi exposures for chi=0 degree settings
   1 degree omega exposures for chi=90 degree settings
;
_diffrn_radiation_monochromator graphite
_diffrn_radiation_source 'fine-focus sealed tube'
_diffrn_radiation_type MoK\a
_diffrn_radiation_wavelength 0.71069
_diffrn_reflns_av_R_equivalents 0.0209
_diffrn_reflns_av_sigmaI/netI 0.0299
_diffrn_reflns_limit_h_max 7
_diffrn_reflns_limit_h_min -7
_diffrn_reflns_limit_k_max 22
_diffrn_reflns_limit_k_min -22
_diffrn_reflns_limit_l_max 33
_diffrn_reflns_limit_l_min -33
_diffrn_reflns_number 11599
_diffrn_reflns_theta_full 26.00
_diffrn_reflns_theta_max 26.00
_diffrn_reflns_theta_min 2.50
_exptl_absorpt_coefficient_mu 0.062
_exptl_absorpt_correction_T_max 0.9636
_exptl_absorpt_correction_T_min 0.9578
_exptl_absorpt_correction_type multi-scan
_exptl_absorpt_process_details
;
 Using multiple and symmetry-related data measurements via the program SORTAV
 See R.H. Blessing, Acta Cryst (1995), A51, 33-38 
;
_exptl_crystal_colour 'pale yellow'
_exptl_crystal_density_diffrn 1.050
_exptl_crystal_density_method 'not measured'
_exptl_crystal_description prism
_exptl_crystal_F_000 1044
_exptl_crystal_size_max 0.70
_exptl_crystal_size_mid 0.60
_exptl_crystal_size_min 0.60
_refine_diff_density_max 0.391
_refine_diff_density_min -0.221
_refine_diff_density_rms 0.031
_refine_ls_extinction_coef 0.022(16)
_refine_ls_extinction_expression Fc^*^=kFc[1+0.001xFc^2^\l^3^/sin(2\q)]^-1/4^
_refine_ls_extinction_method SHELXL
_refine_ls_goodness_of_fit_ref 1.601
_refine_ls_hydrogen_treatment mixed
_refine_ls_matrix_type full
_refine_ls_number_parameters 362
_refine_ls_number_reflns 5903
_refine_ls_number_restraints 6
_refine_ls_restrained_S_all 1.603
_refine_ls_R_factor_all 0.0727
_refine_ls_R_factor_gt 0.0600
_refine_ls_shift/su_max 0.060
_refine_ls_shift/su_mean 0.005
_refine_ls_structure_factor_coef Fsqd
_refine_ls_weighting_details 'calc w=1/[\s^2^(Fo^2^)+(0.1000P)^2^+0.0000P] where P=(Fo^2^+2Fc^2^)/3'
_refine_ls_weighting_scheme calc
_refine_ls_wR_factor_gt 0.1940
_refine_ls_wR_factor_ref 0.2051
_reflns_number_gt 4812
_reflns_number_total 5903
_reflns_threshold_expression >2sigma(I)
_cod_data_source_file a909125d.txt
_cod_data_source_block mb42
_cod_depositor_comments
;
The following automatic conversions were performed:
'_symmetry_cell_setting' value 'Monoclinic' changed to 'monoclinic'
according to '/home/saulius/struct/CIF-dictionaries/cif_core.dic'
dictionary named 'cif_core.dic' version 2.4.1 from 2010-06-29.

Automatic conversion script
Id: cif_fix_enum 1527 2010-12-29 10:47:43Z saulius 
;
_cod_original_sg_symbol_H-M P21/n
_cod_original_formula_sum 'C32 H44 N3 O0.50'
_cod_database_code 7009180

loop_
_symmetry_equiv_pos_as_xyz
'x, y, z'
'-x+1/2, y+1/2, -z+1/2'
'-x, -y, -z'
'x-1/2, -y-1/2, z-1/2'

loop_
_atom_site_label
_atom_site_type_symbol
_atom_site_fract_x
_atom_site_fract_y
_atom_site_fract_z
_atom_site_U_iso_or_equiv
_atom_site_adp_type
_atom_site_occupancy
_atom_site_symmetry_multiplicity
_atom_site_calc_flag
_atom_site_refinement_flags
_atom_site_disorder_assembly
_atom_site_disorder_group
N1 N 0.64096(16) 0.71772(6) 0.05238(4) 0.0394(3) Uani 1 1 d . . .
H1 H 0.4963 0.7197 0.0518 0.047 Uiso 1 1 calc R . .
C2 C 0.7645(2) 0.70394(8) 0.01283(5) 0.0430(3) Uani 1 1 d . . .
C3 C 0.9821(2) 0.70519(11) 0.02852(6) 0.0613(5) Uani 1 1 d . . .
H3 H 1.1061 0.6972 0.0089 0.074 Uiso 1 1 calc R . .
C4 C 0.9872(2) 0.72030(11) 0.07860(6) 0.0612(5) Uani 1 1 d . . .
H4 H 1.1154 0.7245 0.0991 0.073 Uiso 1 1 calc R . .
C5 C 0.7724(2) 0.72804(8) 0.09298(5) 0.0443(4) Uani 1 1 d . . .
C6 C 0.6601(2) 0.69032(8) -0.03450(5) 0.0428(3) Uani 1 1 d . . .
H6 H 0.7467 0.6811 -0.0621 0.051 Uiso 1 1 calc R . .
N6 N 0.45228(17) 0.69079(6) -0.03872(4) 0.0429(3) Uani 1 1 d . . .
C7 C 0.3392(2) 0.67626(8) -0.08398(5) 0.0453(4) Uani 1 1 d . . .
C8 C 0.2406(2) 0.73553(10) -0.10912(6) 0.0564(4) Uani 1 1 d . . .
C81 C 0.2753(3) 0.81327(11) -0.09141(7) 0.0701(5) Uani 1 1 d . . .
H81 H 0.3326 0.8114 -0.0568 0.084 Uiso 1 1 calc R . .
C82 C 0.4404(6) 0.85200(18) -0.12131(13) 0.1282(11) Uani 1 1 d . . .
H82A H 0.5771 0.8234 -0.1212 0.192 Uiso 1 1 calc R . .
H82B H 0.4700 0.9008 -0.1074 0.192 Uiso 1 1 calc R . .
H82C H 0.3826 0.8572 -0.1549 0.192 Uiso 1 1 calc R . .
C83 C 0.0551(5) 0.85770(18) -0.09287(14) 0.1311(11) Uani 1 1 d . . .
H83A H 0.0835 0.9081 -0.0818 0.197 Uiso 1 1 calc R . .
H83B H -0.0501 0.8342 -0.0714 0.197 Uiso 1 1 calc R . .
H83C H -0.0060 0.8586 -0.1264 0.197 Uiso 1 1 calc R . .
C9 C 0.1145(3) 0.72029(14) -0.15110(7) 0.0766(6) Uani 1 1 d . . .
H9 H 0.0464 0.7597 -0.1686 0.092 Uiso 1 1 calc R . .
C10 C 0.0863(3) 0.65034(15) -0.16768(7) 0.0839(7) Uani 1 1 d . . .
H10 H 0.0017 0.6414 -0.1968 0.101 Uiso 1 1 calc R . .
C11 C 0.1797(3) 0.59306(14) -0.14250(8) 0.0845(7) Uani 1 1 d . . .
H11 H 0.1576 0.5445 -0.1544 0.101 Uiso 1 1 calc R . .
C12 C 0.3074(3) 0.60378(10) -0.09954(7) 0.0638(5) Uani 1 1 d . A .
C121 C 0.3963(4) 0.53959(11) -0.07001(10) 0.0907(8) Uani 1 1 d . . .
H121 H 0.4492 0.5584 -0.0374 0.109 Uiso 0.69(2) 1 calc PR A 1
H21B H 0.5068 0.5615 -0.0465 0.136 Uiso 0.31(2) 1 d PR A 2
C122 C 0.5924(16) 0.5082(7) -0.0963(4) 0.158(4) Uani 0.69(2) 1 d P A 1
H12A H 0.5470 0.4946 -0.1297 0.237 Uiso 0.69(2) 1 calc PR A 1
H12B H 0.6472 0.4645 -0.0789 0.237 Uiso 0.69(2) 1 calc PR A 1
H12C H 0.7094 0.5452 -0.0972 0.237 Uiso 0.69(2) 1 calc PR A 1
C123 C 0.2206(18) 0.4829(5) -0.0620(6) 0.146(4) Uani 0.69(2) 1 d P A 1
H12D H 0.1702 0.4626 -0.0935 0.219 Uiso 0.69(2) 1 calc PR A 1
H12E H 0.0965 0.5058 -0.0458 0.219 Uiso 0.69(2) 1 calc PR A 1
H12F H 0.2809 0.4432 -0.0414 0.219 Uiso 0.69(2) 1 calc PR A 1
C12A C 0.220(4) 0.5078(17) -0.0365(8) 0.134(7) Uani 0.31(2) 1 d P A 2
H12G H 0.0924 0.4915 -0.0565 0.201 Uiso 0.31(2) 1 calc PR A 2
H12H H 0.1732 0.5459 -0.0137 0.201 Uiso 0.31(2) 1 calc PR A 2
H12I H 0.2810 0.4660 -0.0182 0.201 Uiso 0.31(2) 1 calc PR A 2
C12B C 0.519(4) 0.4745(11) -0.0942(9) 0.159(7) Uani 0.31(2) 1 d P A 2
H12J H 0.5808 0.4421 -0.0688 0.238 Uiso 0.31(2) 1 calc PR A 2
H12K H 0.6372 0.4938 -0.1140 0.238 Uiso 0.31(2) 1 calc PR A 2
H12L H 0.4147 0.4467 -0.1151 0.238 Uiso 0.31(2) 1 calc PR A 2
C13 C 0.6768(2) 0.74487(8) 0.13939(5) 0.0449(4) Uani 1 1 d . . .
H13 H 0.7681 0.7526 0.1677 0.054 Uiso 1 1 calc R . .
N13 N 0.46980(17) 0.74918(7) 0.14170(4) 0.0433(3) Uani 1 1 d . . .
C14 C 0.3568(2) 0.76700(8) 0.18469(5) 0.0467(4) Uani 1 1 d . . .
C15 C 0.2922(2) 0.83995(10) 0.19255(6) 0.0562(4) Uani 1 1 d . . .
C151 C 0.3713(3) 0.90078(10) 0.15976(7) 0.0689(5) Uani 1 1 d . . .
H151 H 0.4200 0.8775 0.1288 0.083 Uiso 1 1 calc R . .
C152 C 0.1916(4) 0.95655(18) 0.14608(12) 0.1194(10) Uani 1 1 d . . .
H15A H 0.0551 0.9305 0.1373 0.179 Uiso 1 1 calc R . .
H15B H 0.2379 0.9860 0.1182 0.179 Uiso 1 1 calc R . .
H15C H 0.1668 0.9890 0.1740 0.179 Uiso 1 1 calc R . .
C153 C 0.5679(4) 0.93958(16) 0.18276(11) 0.1070(9) Uani 1 1 d . . .
H15D H 0.5221 0.9670 0.2115 0.160 Uiso 1 1 calc R . .
H15E H 0.6296 0.9737 0.1591 0.160 Uiso 1 1 calc R . .
H15F H 0.6797 0.9032 0.1926 0.160 Uiso 1 1 calc R . .
C16 C 0.1585(3) 0.85441(13) 0.23183(7) 0.0752(6) Uani 1 1 d . . .
H16 H 0.1136 0.9036 0.2377 0.090 Uiso 1 1 calc R . .
C17 C 0.0895(3) 0.79951(16) 0.26233(7) 0.0833(7) Uani 1 1 d . . .
H17 H -0.0005 0.8106 0.2891 0.100 Uiso 1 1 calc R . .
C18 C 0.1520(3) 0.72914(15) 0.25360(7) 0.0781(6) Uani 1 1 d . . .
H18 H 0.1032 0.6915 0.2747 0.094 Uiso 1 1 calc R . .
C19 C 0.2847(3) 0.70975(10) 0.21499(5) 0.0593(5) Uani 1 1 d . . .
C191 C 0.3476(4) 0.63100(11) 0.20557(7) 0.0733(6) Uani 1 1 d . . .
H191 H 0.4104 0.6288 0.1723 0.088 Uiso 1 1 calc R . .
C192 C 0.5241(4) 0.60449(16) 0.24162(11) 0.1073(8) Uani 1 1 d . . .
H19A H 0.6481 0.6389 0.2420 0.161 Uiso 1 1 calc R . .
H19B H 0.5748 0.5556 0.2319 0.161 Uiso 1 1 calc R . .
H19C H 0.4634 0.6018 0.2743 0.161 Uiso 1 1 calc R . .
C193 C 0.1494(5) 0.57945(15) 0.20565(12) 0.1125(9) Uani 1 1 d . . .
H19D H 0.1007 0.5732 0.2392 0.169 Uiso 1 1 calc R . .
H19E H 0.1908 0.5316 0.1923 0.169 Uiso 1 1 calc R . .
H19F H 0.0294 0.6005 0.1855 0.169 Uiso 1 1 calc R . .
O1S O 0.5000 1.0000 0.0000 0.177(2) Uani 1 2 d SU . .
C1S1 C 0.668(3) 0.9730(10) -0.0002(6) 0.140(5) Uani 0.343(16) 1 d PU B 1
H1S1 H 0.7759 1.0132 0.0058 0.169 Uiso 0.343(16) 1 calc PR B 1
H1S1 H 0.6884 0.9566 -0.0342 0.169 Uiso 0.343(16) 1 calc PR B 1
C1S2 C 0.583(3) 0.9394(9) 0.0212(5) 0.230(6) Uani 0.657(16) 1 d PU B 2
H1S2 H 0.5104 0.9404 0.0531 0.275 Uiso 0.657(16) 1 calc PR B 2
H1S2 H 0.5045 0.9003 0.0025 0.275 Uiso 0.657(16) 1 calc PR B 2
C2S C 0.7442(11) 0.9110(3) 0.0313(2) 0.199(2) Uani 1 1 d U . .
H2SA H 0.9018 0.9028 0.0271 0.299 Uiso 0.343(16) 1 calc PR B 1
H2SB H 0.6627 0.8663 0.0221 0.299 Uiso 0.343(16) 1 calc PR B 1
H2SC H 0.7181 0.9228 0.0656 0.299 Uiso 0.343(16) 1 calc PR B 1
H2SD H 0.7283 0.8602 0.0427 0.299 Uiso 0.657(16) 1 d PR B 2
H2SE H 0.8156 0.9405 0.0572 0.299 Uiso 0.657(16) 1 d PR B 2
H2SF H 0.8343 0.9117 0.0022 0.299 Uiso 0.657(16) 1 d PR B 2

loop_
_atom_site_aniso_label
_atom_site_aniso_U_11
_atom_site_aniso_U_22
_atom_site_aniso_U_33
_atom_site_aniso_U_23
_atom_site_aniso_U_13
_atom_site_aniso_U_12
N1 0.0304(5) 0.0485(6) 0.0391(6) -0.0025(5) -0.0012(4) -0.0015(4)
C2 0.0362(6) 0.0512(8) 0.0416(7) -0.0059(6) 0.0017(5) -0.0021(5)
C3 0.0331(7) 0.0985(13) 0.0524(9) -0.0157(8) 0.0026(6) -0.0002(7)
C4 0.0346(7) 0.0969(13) 0.0516(9) -0.0140(8) -0.0068(6) -0.0017(7)
C5 0.0365(6) 0.0537(8) 0.0425(8) -0.0036(6) -0.0054(5) -0.0039(5)
C6 0.0394(7) 0.0491(8) 0.0400(7) -0.0062(6) 0.0037(5) -0.0008(5)
N6 0.0391(6) 0.0509(7) 0.0385(6) -0.0061(5) -0.0003(4) -0.0002(4)
C7 0.0382(6) 0.0605(9) 0.0371(7) -0.0060(6) 0.0017(5) -0.0009(5)
C8 0.0532(8) 0.0750(11) 0.0411(8) 0.0069(7) 0.0022(6) 0.0009(7)
C81 0.0914(13) 0.0635(11) 0.0555(10) 0.0123(8) 0.0014(9) 0.0084(9)
C82 0.150(3) 0.101(2) 0.136(3) -0.0071(18) 0.045(2) -0.0468(18)
C83 0.132(2) 0.102(2) 0.160(3) 0.007(2) 0.017(2) 0.0349(17)
C9 0.0688(11) 0.1118(17) 0.0485(10) 0.0141(10) -0.0100(8) -0.0022(10)
C10 0.0690(11) 0.129(2) 0.0529(11) -0.0107(11) -0.0165(9) -0.0147(11)
C11 0.0802(12) 0.0980(16) 0.0745(13) -0.0306(12) -0.0128(10) -0.0226(11)
C12 0.0570(9) 0.0682(11) 0.0656(11) -0.0180(8) -0.0091(7) -0.0055(7)
C121 0.0968(14) 0.0534(11) 0.120(2) -0.0207(11) -0.0348(14) 0.0052(10)
C122 0.126(5) 0.098(6) 0.246(8) -0.046(6) -0.036(5) 0.054(4)
C123 0.163(6) 0.080(4) 0.191(10) 0.046(5) -0.046(7) -0.021(4)
C12A 0.141(12) 0.142(16) 0.119(12) 0.036(10) -0.006(9) 0.030(11)
C12B 0.177(14) 0.063(8) 0.237(17) -0.042(10) 0.035(13) 0.013(8)
C13 0.0387(7) 0.0559(8) 0.0396(7) -0.0027(6) -0.0067(5) -0.0042(5)
N13 0.0408(6) 0.0526(7) 0.0365(6) -0.0029(5) -0.0016(4) -0.0050(4)
C14 0.0388(6) 0.0661(9) 0.0349(7) -0.0065(6) -0.0035(5) -0.0069(6)
C15 0.0498(8) 0.0712(11) 0.0474(9) -0.0118(7) -0.0028(6) 0.0030(7)
C151 0.0776(11) 0.0625(11) 0.0668(11) -0.0050(8) 0.0057(8) 0.0115(8)
C152 0.0996(17) 0.112(2) 0.146(3) 0.0337(19) -0.0111(16) 0.0234(15)
C153 0.0879(14) 0.0979(18) 0.135(2) 0.0190(16) -0.0074(14) -0.0187(13)
C16 0.0594(10) 0.1075(16) 0.0589(11) -0.0263(11) 0.0020(8) 0.0122(9)
C17 0.0613(10) 0.137(2) 0.0522(11) -0.0270(12) 0.0150(8) -0.0115(11)
C18 0.0722(11) 0.1170(18) 0.0458(10) -0.0047(10) 0.0109(8) -0.0326(11)
C19 0.0620(9) 0.0767(12) 0.0392(8) -0.0031(7) 0.0009(6) -0.0219(7)
C191 0.0972(13) 0.0698(12) 0.0532(10) 0.0060(8) 0.0059(9) -0.0277(10)
C192 0.1051(17) 0.0920(18) 0.123(2) 0.0006(15) -0.0190(16) -0.0029(13)
C193 0.1175(18) 0.0895(17) 0.129(2) 0.0077(16) -0.0171(16) -0.0469(15)
O1S 0.246(6) 0.102(3) 0.186(5) 0.036(3) 0.076(4) 0.016(3)
C1S1 0.203(12) 0.113(10) 0.108(8) 0.020(6) 0.043(8) -0.008(7)
C1S2 0.260(13) 0.240(12) 0.187(9) 0.087(10) -0.018(9) 0.031(10)
C2S 0.313(8) 0.116(3) 0.171(5) 0.036(3) 0.037(5) 0.039(4)

loop_
_atom_type_symbol
_atom_type_description
_atom_type_scat_dispersion_real
_atom_type_scat_dispersion_imag
_atom_type_scat_source
C C 0.0033 0.0016 'International Tables Vol C Tables 4.2.6.8 and 6.1.1.4'
H H 0.0000 0.0000 'International Tables Vol C Tables 4.2.6.8 and 6.1.1.4'
N N 0.0061 0.0033 'International Tables Vol C Tables 4.2.6.8 and 6.1.1.4'
O O 0.0106 0.0060 'International Tables Vol C Tables 4.2.6.8 and 6.1.1.4'

loop_
_geom_angle_atom_site_label_1
_geom_angle_atom_site_label_2
_geom_angle_atom_site_label_3
_geom_angle
_geom_angle_site_symmetry_1
_geom_angle_site_symmetry_3
_geom_angle_publ_flag
C2 N1 C5 110.55(10) . . ?
N1 C2 C3 107.23(12) . . ?
N1 C2 C6 120.46(11) . . ?
C3 C2 C6 132.30(13) . . ?
C2 C3 C4 107.56(13) . . ?
C5 C4 C3 107.84(12) . . ?
N1 C5 C4 106.82(12) . . ?
N1 C5 C13 120.33(11) . . ?
C4 C5 C13 132.84(12) . . ?
N6 C6 C2 119.38(12) . . ?
C6 N6 C7 122.20(11) . . ?
C12 C7 C8 121.43(14) . . ?
C12 C7 N6 119.97(14) . . ?
C8 C7 N6 118.20(13) . . ?
C9 C8 C7 118.00(17) . . ?
C9 C8 C81 121.44(17) . . ?
C7 C8 C81 120.55(14) . . ?
C82 C81 C8 110.9(2) . . ?
C82 C81 C83 109.4(2) . . ?
C8 C81 C83 111.4(2) . . ?
C10 C9 C8 121.56(19) . . ?
C9 C10 C11 119.97(16) . . ?
C10 C11 C12 122.0(2) . . ?
C7 C12 C11 117.05(18) . . ?
C7 C12 C121 121.44(14) . . ?
C11 C12 C121 121.43(18) . . ?
C123 C121 C12 111.3(3) . . ?
C123 C121 C122 112.4(5) . . ?
C12 C121 C122 108.0(5) . . ?
C12 C121 C12B 121.8(10) . . ?
C12 C121 C12A 111.3(7) . . ?
C12B C121 C12A 108.6(11) . . ?
N13 C13 C5 118.93(11) . . ?
C13 N13 C14 124.27(11) . . ?
C19 C14 C15 120.98(14) . . ?
C19 C14 N13 119.15(14) . . ?
C15 C14 N13 119.25(13) . . ?
C16 C15 C14 118.05(17) . . ?
C16 C15 C151 121.59(17) . . ?
C14 C15 C151 120.34(14) . . ?
C153 C151 C15 110.86(17) . . ?
C153 C151 C152 110.1(2) . . ?
C15 C151 C152 113.14(18) . . ?
C17 C16 C15 121.8(2) . . ?
C18 C17 C16 119.02(18) . . ?
C17 C18 C19 122.89(19) . . ?
C18 C19 C14 117.20(18) . . ?
C18 C19 C191 121.72(17) . . ?
C14 C19 C191 121.08(15) . . ?
C19 C191 C192 111.67(17) . . ?
C19 C191 C193 112.3(2) . . ?
C192 C191 C193 110.3(2) . . ?
C1S1 O1S C1S2 132.9(7) 3_675 . ?
O1S C1S1 C2S 126.1(15) . . ?
C2S C1S2 O1S 142.4(19) . . ?

loop_
_geom_bond_atom_site_label_1
_geom_bond_atom_site_label_2
_geom_bond_distance
_geom_bond_site_symmetry_2
_geom_bond_publ_flag
N1 C2 1.3599(17) . ?
N1 C5 1.3628(16) . ?
C2 C3 1.3793(19) . ?
C2 C6 1.4477(18) . ?
C3 C4 1.398(2) . ?
C4 C5 1.382(2) . ?
C5 C13 1.446(2) . ?
C6 N6 1.2651(17) . ?
N6 C7 1.4242(17) . ?
C7 C12 1.397(2) . ?
C7 C8 1.404(2) . ?
C8 C9 1.391(2) . ?
C8 C81 1.507(3) . ?
C81 C82 1.491(3) . ?
C81 C83 1.563(3) . ?
C9 C10 1.360(3) . ?
C10 C11 1.363(3) . ?
C11 C12 1.404(2) . ?
C12 C121 1.511(3) . ?
C121 C123 1.505(9) . ?
C121 C122 1.523(9) . ?
C121 C12B 1.556(16) . ?
C121 C12A 1.54(2) . ?
C13 N13 1.2644(17) . ?
N13 C14 1.4182(18) . ?
C14 C19 1.409(2) . ?
C14 C15 1.402(2) . ?
C15 C16 1.393(2) . ?
C15 C151 1.512(3) . ?
C151 C153 1.509(3) . ?
C151 C152 1.529(3) . ?
C16 C17 1.375(3) . ?
C17 C18 1.358(3) . ?
C18 C19 1.395(3) . ?
C19 C191 1.506(3) . ?
C191 C192 1.515(3) . ?
C191 C193 1.527(3) . ?
O1S C1S1 1.135(16) . ?
O1S C1S2 1.337(12) . ?
C1S1 C2S 1.486(19) . ?
C1S2 C2S 1.136(11) . ?
